data_7213685
loop_
_publ_author_name
'Carter, Korey P.'
'Pope, Simon J. A.'
'Cahill, Christopher L.'

_publ_section_title
;
 A series of Ln-p-chlorobenzoic acid--terpyridine complexes: lanthanide
 contraction effects, supramolecular interactions and luminescent behavior
;
_journal_issue 10
_journal_name_full CrystEngComm
_journal_page_first 1873
_journal_paper_doi 10.1039/c3ce42267d
_journal_volume 16
_journal_year 2014
_chemical_formula_sum 'C72 H50 Cl6 Eu2 N6 O14'
_chemical_formula_weight 1739.80
_space_group_crystal_system triclinic
_space_group_IT_number 2
_space_group_name_Hall '-P 1'
_space_group_name_H-M_alt 'P -1'
_symmetry_cell_setting triclinic
_symmetry_Int_Tables_number 2
_symmetry_space_group_name_Hall '-P 1'
_symmetry_space_group_name_H-M 'P -1'
_atom_sites_solution_hydrogens mixed
_audit_creation_method SHELXL-2013
_cell_angle_alpha 85.412(4)
_cell_angle_beta 85.738(4)
_cell_angle_gamma 71.375(4)
_cell_formula_units_Z 1
_cell_length_a 9.938(3)
_cell_length_b 13.296(3)
_cell_length_c 13.692(3)
_cell_measurement_reflns_used 21895
_cell_measurement_temperature 100(2)
_cell_measurement_theta_max 44.367
_cell_measurement_theta_min 5.1128
_cell_volume 1706.7(7)
_computing_cell_refinement 'SAINT, Bruker-AXS'
_computing_data_collection 'APEX, Bruker-AXS'
_computing_data_reduction 'SAINT, Bruker-AXS'
_computing_molecular_graphics 'Crystal Maker (Palmer, 2009)'
_computing_publication_material 'WINGX (Farrugia, 2012)'
_computing_structure_refinement 'SHELXL-2013 (Sheldrick, 2013)'
_computing_structure_solution 'SIR92 (Gualardi, 1994)'
_diffrn_ambient_temperature 100(2)
_diffrn_measured_fraction_theta_full 1.000
_diffrn_measured_fraction_theta_max 0.992
_diffrn_measurement_device_type 'Bruker APEX II CCD'
_diffrn_measurement_method 'omega scans'
_diffrn_radiation_probe x-ray
_diffrn_radiation_type MoK\a
_diffrn_radiation_wavelength 0.71073
_diffrn_reflns_av_R_equivalents 0.0765
_diffrn_reflns_av_unetI/netI 0.0865
_diffrn_reflns_Laue_measured_fraction_full 1.000
_diffrn_reflns_Laue_measured_fraction_max 0.992
_diffrn_reflns_limit_h_max 12
_diffrn_reflns_limit_h_min -12
_diffrn_reflns_limit_k_max 17
_diffrn_reflns_limit_k_min -17
_diffrn_reflns_limit_l_max 17
_diffrn_reflns_limit_l_min -17
_diffrn_reflns_number 21893
_diffrn_reflns_point_group_measured_fraction_full 1.000
_diffrn_reflns_point_group_measured_fraction_max 0.992
_diffrn_reflns_theta_full 25.500
_diffrn_reflns_theta_max 27.252
_diffrn_reflns_theta_min 1.494
_diffrn_source 'fine-focus sealed tube'
_exptl_absorpt_coefficient_mu 2.127
_exptl_absorpt_correction_T_max 0.7455
_exptl_absorpt_correction_T_min 0.6253
_exptl_absorpt_correction_type empirical
_exptl_absorpt_process_details 'SADABS, Bruker-AXS (2008)'
_exptl_crystal_colour Colorless
_exptl_crystal_density_diffrn 1.693
_exptl_crystal_description Plate
_exptl_crystal_F_000 864
_exptl_crystal_recrystallization_method Hydrothermal
_exptl_crystal_size_max 0.20
_exptl_crystal_size_mid 0.14
_exptl_crystal_size_min 0.05
_refine_diff_density_max 1.621
_refine_diff_density_min -1.378
_refine_diff_density_rms 0.152
_refine_ls_extinction_method none
_refine_ls_goodness_of_fit_ref 1.023
_refine_ls_hydrogen_treatment mixed
_refine_ls_matrix_type full
_refine_ls_number_parameters 459
_refine_ls_number_reflns 7586
_refine_ls_number_restraints 2
_refine_ls_restrained_S_all 1.023
_refine_ls_R_factor_all 0.0578
_refine_ls_R_factor_gt 0.0446
_refine_ls_shift/su_max 0.002
_refine_ls_shift/su_mean 0.000
_refine_ls_structure_factor_coef Fsqd
_refine_ls_weighting_details 'w=1/[\s^2^(Fo^2^)+(0.0325P)^2^] where P=(Fo^2^+2Fc^2^)/3'
_refine_ls_weighting_scheme calc
_refine_ls_wR_factor_gt 0.0917
_refine_ls_wR_factor_ref 0.0978
_reflns_Friedel_coverage 0.000
_reflns_number_gt 6276
_reflns_number_total 7586
_reflns_threshold_expression 'I > 2\s(I)'
_cod_data_source_file c3ce42267d.txt
_cod_data_source_block Compound_4
_cod_original_cell_volume 1706.6(7)
_cod_database_code 7213685
_shelx_space_group_comment
;
The symmetry employed for this shelxl refinement is uniquely defined
by the following loop, which should always be used as a source of
symmetry information in preference to the above space-group names.
They are only intended as comments.
;
_shelxl_version_number 2013-4

loop_
_space_group_symop_operation_xyz
'x, y, z'
'-x, -y, -z'

loop_
_atom_site_label
_atom_site_type_symbol
_atom_site_fract_x
_atom_site_fract_y
_atom_site_fract_z
_atom_site_U_iso_or_equiv
_atom_site_adp_type
_atom_site_occupancy
_atom_site_site_symmetry_order
_atom_site_calc_flag
_atom_site_refinement_flags_posn
_atom_site_refinement_flags_adp
Eu1 Eu 0.13925(2) 0.29926(2) 0.99384(2) 0.01298(8) Uani 1 1 d . .
Cl3 Cl 0.17312(14) 0.54218(11) 0.40263(8) 0.0265(3) Uani 1 1 d . .
Cl1 Cl 0.61275(15) 0.33305(13) 1.50514(10) 0.0382(4) Uani 1 1 d . .
Cl2 Cl 0.2566(2) 0.01370(14) 0.41318(12) 0.0589(5) Uani 1 1 d . .
O5 O 0.1533(3) 0.4430(2) 0.8904(2) 0.0165(7) Uani 1 1 d . .
O3 O 0.1055(3) 0.2433(2) 0.8395(2) 0.0174(7) Uani 1 1 d . .
O1 O 0.2816(3) 0.2264(2) 1.1374(2) 0.0190(7) Uani 1 1 d . .
O2 O 0.3138(4) 0.3752(3) 1.0700(2) 0.0236(8) Uani 1 1 d . .
O4 O -0.1174(3) 0.2723(3) 0.7980(2) 0.0255(8) Uani 1 1 d . .
O6 O 0.0266(3) 0.4067(2) 1.1231(2) 0.0199(7) Uani 1 1 d . .
OW1 O -0.1164(4) 0.3835(3) 0.9563(3) 0.0230(8) Uani 1 1 d D .
N1 N 0.3845(4) 0.2241(3) 0.9036(3) 0.0142(8) Uani 1 1 d . .
N3 N -0.0008(4) 0.1860(3) 1.0903(3) 0.0154(8) Uani 1 1 d . .
N2 N 0.2452(4) 0.0925(3) 0.9862(3) 0.0143(8) Uani 1 1 d . .
C16 C 0.3284(5) 0.3052(4) 1.1402(3) 0.0178(10) Uani 1 1 d . .
C30 C 0.0728(5) 0.5196(3) 0.8408(3) 0.0151(10) Uani 1 1 d . .
C5 C 0.4317(5) 0.1236(4) 0.8772(3) 0.0157(10) Uani 1 1 d . .
C17 C 0.4021(5) 0.3117(4) 1.2301(3) 0.0164(10) Uani 1 1 d . .
C23 C 0.0142(5) 0.2402(4) 0.7809(3) 0.0182(10) Uani 1 1 d . .
C7 C 0.4034(5) -0.0585(4) 0.9078(3) 0.0171(10) Uani 1 1 d . .
H7 H 0.4803 -0.0865 0.8642 0.021 Uiso 1 1 calc R U
C6 C 0.3574(5) 0.0498(4) 0.9242(3) 0.0160(10) Uani 1 1 d . .
C31 C 0.0971(5) 0.5240(3) 0.7317(3) 0.0144(9) Uani 1 1 d . .
C10 C 0.1788(5) 0.0287(3) 1.0354(3) 0.0124(9) Uani 1 1 d . .
C11 C 0.0591(5) 0.0788(3) 1.1052(3) 0.0157(10) Uani 1 1 d . .
C9 C 0.2194(5) -0.0809(4) 1.0215(4) 0.0187(10) Uani 1 1 d . .
H9 H 0.1705 -0.1235 1.0547 0.022 Uiso 1 1 calc R U
C1 C 0.4534(5) 0.2920(4) 0.8665(3) 0.0174(10) Uani 1 1 d . .
H1 H 0.4220 0.3612 0.8867 0.021 Uiso 1 1 calc R U
C24 C 0.0735(5) 0.1884(4) 0.6859(3) 0.0161(10) Uani 1 1 d . .
C25 C 0.2199(5) 0.1518(4) 0.6653(4) 0.0237(11) Uani 1 1 d . .
H25 H 0.2808 0.1637 0.7082 0.028 Uiso 1 1 calc R U
C27 C 0.1839(6) 0.0834(4) 0.5175(4) 0.0296(13) Uani 1 1 d . .
C15 C -0.1140(5) 0.2335(4) 1.1486(3) 0.0189(10) Uani 1 1 d . .
H15 H -0.1602 0.3057 1.1364 0.023 Uiso 1 1 calc R U
C28 C 0.0393(6) 0.1203(4) 0.5343(4) 0.0277(12) Uani 1 1 d . .
H28 H -0.0209 0.1103 0.4898 0.033 Uiso 1 1 calc R U
C34 C 0.1419(5) 0.5342(4) 0.5297(3) 0.0186(10) Uani 1 1 d . .
C32 C 0.1942(5) 0.4383(4) 0.6849(4) 0.0193(10) Uani 1 1 d . .
H32 H 0.2439 0.3778 0.7218 0.023 Uiso 1 1 calc R U
C22 C 0.4632(5) 0.3924(4) 1.2366(4) 0.0222(11) Uani 1 1 d . .
H22 H 0.4602 0.4414 1.1838 0.027 Uiso 1 1 calc R U
C14 C -0.1663(5) 0.1804(4) 1.2265(4) 0.0214(11) Uani 1 1 d . .
H14 H -0.2432 0.2168 1.2667 0.026 Uiso 1 1 calc R U
C12 C 0.0116(5) 0.0205(4) 1.1810(3) 0.0207(11) Uani 1 1 d . .
H12 H 0.0553 -0.0524 1.1900 0.025 Uiso 1 1 calc R U
C18 C 0.4093(5) 0.2377(4) 1.3090(4) 0.0236(11) Uani 1 1 d . .
H18 H 0.3693 0.1838 1.3052 0.028 Uiso 1 1 calc R U
C8 C 0.3336(5) -0.1235(4) 0.9571(4) 0.0214(11) Uani 1 1 d . .
H8 H 0.3635 -0.1959 0.9471 0.026 Uiso 1 1 calc R U
C19 C 0.4753(5) 0.2432(4) 1.3930(4) 0.0276(12) Uani 1 1 d . .
H19 H 0.4815 0.1930 1.4452 0.033 Uiso 1 1 calc R U
C21 C 0.5276(5) 0.4000(4) 1.3204(4) 0.0266(12) Uani 1 1 d . .
H21 H 0.5670 0.4541 1.3248 0.032 Uiso 1 1 calc R U
C3 C 0.6141(5) 0.1617(4) 0.7703(4) 0.0243(11) Uani 1 1 d . .
H3 H 0.6896 0.1410 0.7242 0.029 Uiso 1 1 calc R U
C33 C 0.2163(5) 0.4432(4) 0.5840(3) 0.0194(10) Uani 1 1 d . .
H33 H 0.2804 0.3862 0.5528 0.023 Uiso 1 1 calc R U
C29 C -0.0157(6) 0.1731(4) 0.6191(3) 0.0226(11) Uani 1 1 d . .
H29 H -0.1137 0.1985 0.6314 0.027 Uiso 1 1 calc R U
C2 C 0.5685(5) 0.2639(4) 0.7999(4) 0.0222(11) Uani 1 1 d . .
H2 H 0.6139 0.3128 0.7758 0.027 Uiso 1 1 calc R U
C35 C 0.0425(5) 0.6180(4) 0.5737(3) 0.0213(11) Uani 1 1 d . .
H35 H -0.0089 0.6771 0.5358 0.026 Uiso 1 1 calc R U
C36 C 0.0196(5) 0.6138(4) 0.6749(4) 0.0214(11) Uani 1 1 d . .
H36 H -0.0470 0.6703 0.7052 0.026 Uiso 1 1 calc R U
C20 C 0.5322(5) 0.3254(4) 1.3977(4) 0.0227(11) Uani 1 1 d . .
C4 C 0.5472(5) 0.0895(4) 0.8094(4) 0.0237(11) Uani 1 1 d . .
H4 H 0.5786 0.0196 0.7909 0.028 Uiso 1 1 calc R U
C13 C -0.1011(5) 0.0721(4) 1.2426(4) 0.0241(11) Uani 1 1 d . .
H13 H -0.1331 0.0346 1.2945 0.029 Uiso 1 1 calc R U
C26 C 0.2755(6) 0.0981(4) 0.5820(4) 0.0316(13) Uani 1 1 d . .
H26 H 0.3733 0.0722 0.5694 0.038 Uiso 1 1 calc R U
H37 H -0.185(6) 0.449(3) 0.977(6) 0.10(3) Uiso 1 1 d D .
H38 H -0.123(9) 0.335(5) 0.910(5) 0.10(3) Uiso 1 1 d D .

loop_
_atom_site_aniso_label
_atom_site_aniso_U_11
_atom_site_aniso_U_22
_atom_site_aniso_U_33
_atom_site_aniso_U_23
_atom_site_aniso_U_13
_atom_site_aniso_U_12
Eu1 0.01503(12) 0.01104(12) 0.01075(12) -0.00251(8) 0.00018(8) -0.00087(9)
Cl3 0.0318(7) 0.0383(7) 0.0113(6) -0.0022(5) 0.0018(5) -0.0142(6)
Cl1 0.0316(8) 0.0631(10) 0.0258(7) -0.0129(7) -0.0075(6) -0.0196(7)
Cl2 0.0999(15) 0.0609(11) 0.0334(9) -0.0307(8) 0.0328(9) -0.0512(11)
O5 0.0198(17) 0.0142(16) 0.0121(16) 0.0004(13) -0.0025(13) -0.0006(13)
O3 0.0176(17) 0.0176(17) 0.0159(17) -0.0050(13) -0.0013(14) -0.0031(14)
O1 0.0193(17) 0.0137(17) 0.0220(18) -0.0018(14) -0.0075(14) -0.0010(14)
O2 0.032(2) 0.0245(19) 0.0138(17) -0.0043(15) 0.0002(15) -0.0085(16)
O4 0.0167(18) 0.039(2) 0.0227(19) -0.0068(16) 0.0002(15) -0.0105(16)
O6 0.0232(18) 0.0182(17) 0.0140(17) -0.0046(14) 0.0005(14) -0.0001(14)
OW1 0.0174(18) 0.025(2) 0.0199(19) -0.0039(16) -0.0009(15) 0.0033(15)
N1 0.0116(19) 0.017(2) 0.0129(19) -0.0009(16) -0.0063(15) -0.0012(16)
N3 0.0135(19) 0.016(2) 0.016(2) -0.0046(16) 0.0010(16) -0.0044(16)
N2 0.0129(19) 0.0136(19) 0.016(2) -0.0036(16) -0.0033(15) -0.0020(15)
C16 0.017(2) 0.016(2) 0.016(2) -0.0038(19) 0.0035(19) 0.0009(19)
C30 0.019(2) 0.014(2) 0.015(2) -0.0058(19) 0.0005(19) -0.0083(19)
C5 0.009(2) 0.019(2) 0.016(2) -0.0039(19) -0.0049(18) 0.0004(18)
C17 0.017(2) 0.018(2) 0.012(2) -0.0044(19) 0.0012(19) -0.0020(19)
C23 0.021(3) 0.017(2) 0.018(2) 0.003(2) 0.000(2) -0.009(2)
C7 0.014(2) 0.017(2) 0.016(2) -0.0023(19) -0.0034(19) 0.0018(19)
C6 0.015(2) 0.016(2) 0.015(2) -0.0051(19) -0.0042(19) 0.0002(19)
C31 0.014(2) 0.015(2) 0.014(2) -0.0043(18) 0.0014(18) -0.0042(18)
C10 0.015(2) 0.010(2) 0.011(2) 0.0025(17) -0.0039(18) -0.0024(18)
C11 0.016(2) 0.013(2) 0.018(2) 0.0012(19) -0.0073(19) -0.0031(18)
C9 0.018(2) 0.012(2) 0.024(3) 0.001(2) -0.003(2) -0.0024(19)
C1 0.016(2) 0.018(2) 0.017(2) 0.0010(19) -0.0022(19) -0.005(2)
C24 0.025(3) 0.014(2) 0.013(2) -0.0002(18) -0.0004(19) -0.011(2)
C25 0.029(3) 0.024(3) 0.020(3) -0.008(2) 0.005(2) -0.010(2)
C27 0.055(4) 0.024(3) 0.017(3) -0.005(2) 0.011(3) -0.025(3)
C15 0.016(2) 0.016(2) 0.022(3) -0.005(2) 0.000(2) -0.0004(19)
C28 0.048(4) 0.030(3) 0.015(3) 0.000(2) -0.006(2) -0.026(3)
C34 0.023(3) 0.022(3) 0.013(2) -0.0041(19) 0.0029(19) -0.009(2)
C32 0.019(2) 0.015(2) 0.024(3) -0.004(2) -0.003(2) -0.004(2)
C22 0.026(3) 0.025(3) 0.016(2) 0.000(2) -0.001(2) -0.009(2)
C14 0.019(3) 0.022(3) 0.021(3) -0.005(2) 0.005(2) -0.005(2)
C12 0.025(3) 0.018(2) 0.018(3) 0.003(2) 0.001(2) -0.007(2)
C18 0.027(3) 0.024(3) 0.023(3) -0.002(2) 0.000(2) -0.013(2)
C8 0.021(3) 0.018(3) 0.024(3) -0.008(2) -0.007(2) -0.002(2)
C19 0.029(3) 0.036(3) 0.018(3) -0.003(2) 0.000(2) -0.010(2)
C21 0.027(3) 0.029(3) 0.028(3) -0.008(2) 0.003(2) -0.013(2)
C3 0.018(3) 0.035(3) 0.021(3) -0.007(2) 0.001(2) -0.009(2)
C33 0.018(2) 0.020(2) 0.019(3) -0.010(2) 0.005(2) -0.003(2)
C29 0.030(3) 0.024(3) 0.019(3) 0.002(2) -0.004(2) -0.015(2)
C2 0.018(2) 0.029(3) 0.022(3) 0.002(2) -0.003(2) -0.011(2)
C35 0.029(3) 0.020(3) 0.012(2) 0.001(2) -0.003(2) -0.004(2)
C36 0.024(3) 0.016(2) 0.021(3) -0.006(2) 0.001(2) -0.002(2)
C20 0.014(2) 0.036(3) 0.020(3) -0.009(2) -0.004(2) -0.008(2)
C4 0.017(3) 0.027(3) 0.025(3) -0.010(2) 0.000(2) -0.003(2)
C13 0.027(3) 0.024(3) 0.022(3) 0.004(2) 0.003(2) -0.010(2)
C26 0.035(3) 0.032(3) 0.032(3) -0.007(3) 0.016(3) -0.018(3)

loop_
_atom_type_symbol
_atom_type_description
_atom_type_scat_dispersion_real
_atom_type_scat_dispersion_imag
_atom_type_scat_source
C C 0.0033 0.0016 'International Tables Vol C Tables 4.2.6.8 and 6.1.1.4'
H H 0.0000 0.0000 'International Tables Vol C Tables 4.2.6.8 and 6.1.1.4'
N N 0.0061 0.0033 'International Tables Vol C Tables 4.2.6.8 and 6.1.1.4'
O O 0.0106 0.0060 'International Tables Vol C Tables 4.2.6.8 and 6.1.1.4'
Cl Cl 0.1484 0.1585 'International Tables Vol C Tables 4.2.6.8 and 6.1.1.4'
Eu Eu -0.1578 3.6682 'International Tables Vol C Tables 4.2.6.8 and 6.1.1.4'

loop_
_geom_angle_atom_site_label_1
_geom_angle_atom_site_label_2
_geom_angle_atom_site_label_3
_geom_angle
_geom_angle_site_symmetry_1
O5 Eu1 O6 93.22(11) .
O5 Eu1 O3 78.90(11) .
O6 Eu1 O3 144.23(11) .
O5 Eu1 O1 125.80(11) .
O6 Eu1 O1 73.77(11) .
O3 Eu1 O1 138.40(10) .
O5 Eu1 OW1 79.38(11) .
O6 Eu1 OW1 72.33(11) .
O3 Eu1 OW1 71.93(11) .
O1 Eu1 OW1 138.55(11) .
O5 Eu1 N1 77.68(11) .
O6 Eu1 N1 141.36(11) .
O3 Eu1 N1 71.41(11) .
O1 Eu1 N1 81.43(11) .
OW1 Eu1 N1 139.68(11) .
O5 Eu1 O2 73.81(11) .
O6 Eu1 O2 68.94(11) .
O3 Eu1 O2 138.38(10) .
O1 Eu1 O2 52.23(10) .
OW1 Eu1 O2 130.81(11) .
N1 Eu1 O2 72.47(11) .
O5 Eu1 N3 152.48(12) .
O6 Eu1 N3 77.71(12) .
O3 Eu1 N3 93.26(11) .
O1 Eu1 N3 76.99(11) .
OW1 Eu1 N3 73.12(12) .
N1 Eu1 N3 125.08(12) .
O2 Eu1 N3 124.61(11) .
O5 Eu1 N2 134.44(11) .
O6 Eu1 N2 131.60(11) .
O3 Eu1 N2 68.65(11) .
O1 Eu1 N2 71.00(11) .
OW1 Eu1 N2 117.34(12) .
N1 Eu1 N2 62.39(12) .
O2 Eu1 N2 110.89(11) .
N3 Eu1 N2 62.90(12) .
O5 Eu1 C16 99.99(12) .
O6 Eu1 C16 66.34(12) .
O3 Eu1 C16 149.20(12) .
O1 Eu1 C16 26.33(11) .
OW1 Eu1 C16 138.58(12) .
N1 Eu1 C16 78.25(12) .
O2 Eu1 C16 26.18(11) .
N3 Eu1 C16 99.95(13) .
N2 Eu1 C16 92.83(12) .
O5 Eu1 H38 84.3(16) .
O6 Eu1 H38 90.9(10) .
O3 Eu1 H38 53.8(11) .
O1 Eu1 H38 146.1(16) .
OW1 Eu1 H38 19.7(9) .
N1 Eu1 H38 124.7(12) .
O2 Eu1 H38 148.8(11) .
N3 Eu1 H38 70.1(16) .
N2 Eu1 H38 100.3(11) .
C16 Eu1 H38 156.9(11) .
C30 O5 Eu1 139.1(3) .
C23 O3 Eu1 145.0(3) .
C16 O1 Eu1 95.2(3) .
C16 O2 Eu1 89.7(3) .
C30 O6 Eu1 152.4(3) 2_567
Eu1 OW1 H37 130(5) .
Eu1 OW1 H38 99(5) .
H37 OW1 H38 130(7) .
C5 N1 C1 118.8(4) .
C5 N1 Eu1 121.2(3) .
C1 N1 Eu1 118.8(3) .
C15 N3 C11 117.2(4) .
C15 N3 Eu1 119.5(3) .
C11 N3 Eu1 120.7(3) .
C10 N2 C6 119.2(4) .
C10 N2 Eu1 120.3(3) .
C6 N2 Eu1 120.1(3) .
O2 C16 O1 121.6(4) .
O2 C16 C17 120.9(4) .
O1 C16 C17 117.5(4) .
O2 C16 Eu1 64.2(3) .
O1 C16 Eu1 58.5(2) .
C17 C16 Eu1 168.8(3) .
O6 C30 O5 124.3(4) 2_567
O6 C30 C31 117.3(4) 2_567
O5 C30 C31 118.4(4) .
N1 C5 C4 121.2(4) .
N1 C5 C6 117.0(4) .
C4 C5 C6 121.8(4) .
C18 C17 C22 119.1(4) .
C18 C17 C16 120.0(4) .
C22 C17 C16 120.9(4) .
O4 C23 O3 125.1(4) .
O4 C23 C24 119.2(4) .
O3 C23 C24 115.7(4) .
C8 C7 C6 119.2(4) .
C8 C7 H7 120.4 .
C6 C7 H7 120.4 .
N2 C6 C7 121.5(4) .
N2 C6 C5 116.4(4) .
C7 C6 C5 122.1(4) .
C32 C31 C36 119.4(4) .
C32 C31 C30 120.6(4) .
C36 C31 C30 119.9(4) .
N2 C10 C9 122.0(4) .
N2 C10 C11 117.1(4) .
C9 C10 C11 120.9(4) .
N3 C11 C12 122.3(4) .
N3 C11 C10 115.4(4) .
C12 C11 C10 122.3(4) .
C8 C9 C10 118.3(4) .
C8 C9 H9 120.9 .
C10 C9 H9 120.9 .
N1 C1 C2 123.2(4) .
N1 C1 H1 118.4 .
C2 C1 H1 118.4 .
C29 C24 C25 118.7(4) .
C29 C24 C23 121.0(4) .
C25 C24 C23 120.3(4) .
C26 C25 C24 120.7(5) .
C26 C25 H25 119.6 .
C24 C25 H25 119.6 .
C28 C27 C26 121.7(5) .
C28 C27 Cl2 119.9(4) .
C26 C27 Cl2 118.4(5) .
N3 C15 C14 123.5(4) .
N3 C15 H15 118.3 .
C14 C15 H15 118.3 .
C27 C28 C29 118.7(5) .
C27 C28 H28 120.6 .
C29 C28 H28 120.6 .
C35 C34 C33 121.5(4) .
C35 C34 Cl3 119.1(4) .
C33 C34 Cl3 119.4(4) .
C33 C32 C31 120.3(4) .
C33 C32 H32 119.9 .
C31 C32 H32 119.9 .
C21 C22 C17 120.9(5) .
C21 C22 H22 119.6 .
C17 C22 H22 119.6 .
C13 C14 C15 118.4(4) .
C13 C14 H14 120.8 .
C15 C14 H14 120.8 .
C13 C12 C11 119.2(4) .
C13 C12 H12 120.4 .
C11 C12 H12 120.4 .
C19 C18 C17 120.8(5) .
C19 C18 H18 119.6 .
C17 C18 H18 119.6 .
C7 C8 C9 119.8(4) .
C7 C8 H8 120.1 .
C9 C8 H8 120.1 .
C18 C19 C20 118.6(5) .
C18 C19 H19 120.7 .
C20 C19 H19 120.7 .
C22 C21 C20 118.6(5) .
C22 C21 H21 120.7 .
C20 C21 H21 120.7 .
C2 C3 C4 119.9(5) .
C2 C3 H3 120.0 .
C4 C3 H3 120.0 .
C32 C33 C34 119.3(4) .
C32 C33 H33 120.4 .
C34 C33 H33 120.4 .
C24 C29 C28 120.9(5) .
C24 C29 H29 119.5 .
C28 C29 H29 119.5 .
C3 C2 C1 118.0(5) .
C3 C2 H2 121.0 .
C1 C2 H2 121.0 .
C34 C35 C36 119.6(4) .
C34 C35 H35 120.2 .
C36 C35 H35 120.2 .
C35 C36 C31 119.9(4) .
C35 C36 H36 120.0 .
C31 C36 H36 120.0 .
C21 C20 C19 122.0(5) .
C21 C20 Cl1 119.7(4) .
C19 C20 Cl1 118.3(4) .
C3 C4 C5 118.8(5) .
C3 C4 H4 120.6 .
C5 C4 H4 120.6 .
C12 C13 C14 119.3(4) .
C12 C13 H13 120.4 .
C14 C13 H13 120.4 .
C25 C26 C27 119.1(5) .
C25 C26 H26 120.4 .
C27 C26 H26 120.4 .

loop_
_geom_bond_atom_site_label_1
_geom_bond_atom_site_label_2
_geom_bond_distance
_geom_bond_site_symmetry_2
Eu1 O5 2.321(3) .
Eu1 O6 2.348(3) .
Eu1 O3 2.376(3) .
Eu1 O1 2.457(3) .
Eu1 OW1 2.502(3) .
Eu1 N1 2.581(4) .
Eu1 O2 2.583(3) .
Eu1 N3 2.587(4) .
Eu1 N2 2.619(4) .
Eu1 C16 2.870(5) .
Eu1 H38 2.81(7) .
Cl3 C34 1.745(5) .
Cl1 C20 1.751(5) .
Cl2 C27 1.747(5) .
O5 C30 1.260(5) .
O3 C23 1.267(5) .
O1 C16 1.278(5) .
O2 C16 1.266(6) .
O4 C23 1.250(6) .
O6 C30 1.252(5) 2_567
OW1 H37 0.97(2) .
OW1 H38 0.96(2) .
N1 C5 1.338(6) .
N1 C1 1.346(6) .
N3 C15 1.340(6) .
N3 C11 1.363(6) .
N2 C10 1.346(6) .
N2 C6 1.348(6) .
C16 C17 1.500(6) .
C30 O6 1.251(5) 2_567
C30 C31 1.495(6) .
C5 C4 1.401(6) .
C5 C6 1.487(6) .
C17 C18 1.392(7) .
C17 C22 1.402(6) .
C23 C24 1.511(6) .
C7 C8 1.380(7) .
C7 C6 1.396(6) .
C7 H7 0.9300 .
C31 C32 1.402(6) .
C31 C36 1.406(6) .
C10 C9 1.406(6) .
C10 C11 1.483(6) .
C11 C12 1.390(6) .
C9 C8 1.381(6) .
C9 H9 0.9300 .
C1 C2 1.381(6) .
C1 H1 0.9300 .
C24 C29 1.389(6) .
C24 C25 1.393(7) .
C25 C26 1.378(7) .
C25 H25 0.9300 .
C27 C28 1.370(8) .
C27 C26 1.382(8) .
C15 C14 1.392(7) .
C15 H15 0.9300 .
C28 C29 1.390(7) .
C28 H28 0.9300 .
C34 C35 1.377(6) .
C34 C33 1.390(7) .
C32 C33 1.382(7) .
C32 H32 0.9300 .
C22 C21 1.380(7) .
C22 H22 0.9300 .
C14 C13 1.384(7) .
C14 H14 0.9300 .
C12 C13 1.378(7) .
C12 H12 0.9300 .
C18 C19 1.384(7) .
C18 H18 0.9300 .
C8 H8 0.9300 .
C19 C20 1.388(7) .
C19 H19 0.9300 .
C21 C20 1.385(7) .
C21 H21 0.9300 .
C3 C2 1.372(7) .
C3 C4 1.387(7) .
C3 H3 0.9300 .
C33 H33 0.9300 .
C29 H29 0.9300 .
C2 H2 0.9300 .
C35 C36 1.387(6) .
C35 H35 0.9300 .
C36 H36 0.9300 .
C4 H4 0.9300 .
C13 H13 0.9300 .
C26 H26 0.9300 .
